data_1536523
loop_
_publ_author_name
'Wickleder, M.S.'

_publ_section_title
;
 H3 O La (S O4)2 * 3(H2 O): a new acidic sulfate of the rare earth
 elements
;
_journal_name_full 'Zeitschrift fuer Anorganische und Allgemeine Chemie'
_journal_page_first 1439
_journal_page_last 1440
_journal_volume 627
_journal_year 2001
_chemical_formula_sum 'H9 La O12 S2'
_chemical_name_systematic 'H3 O La (S O4)2 (H2 O)3'
_space_group_IT_number 14
_symmetry_space_group_name_Hall '-P 2ybc'
_symmetry_space_group_name_H-M 'P 1 21/c 1'
_cell_angle_alpha 90
_cell_angle_beta 110.94
_cell_angle_gamma 90
_cell_formula_units_Z 4
_cell_length_a 11.195
_cell_length_b 6.9327
_cell_length_c 13.574
_cell_volume 983.921
_citation_journal_id_ASTM ZAACAB
_cod_data_source_file Wickleder_ZAACAB_2001_276.cif
_cod_data_source_block H9La1O12S2
_cod_original_cell_volume 983.9214
_cod_original_formula_sum 'H9 La1 O12 S2'
_cod_database_code 1536523

loop_
_symmetry_equiv_pos_as_xyz
x,y,z
-x,y+1/2,-z+1/2
-x,-y,-z
x,-y-1/2,z-1/2

loop_
_atom_site_label
_atom_site_type_symbol
_atom_site_fract_x
_atom_site_fract_y
_atom_site_fract_z
_atom_site_occupancy
_atom_site_U_iso_or_equiv
O10 O-2 1.1031 0.1921 0.6553 1 0.0
H1 H+1 0.6963 0.9277 0.6581 1 0.0
O1 O-2 0.9196 0.5632 0.5929 1 0.0
H9 H+1 0.66 0.5021 0.6437 1 0.0
O3 O-2 1.0295 0.8059 0.716 1 0.0
O2 O-2 1.0909 0.7397 0.5683 1 0.0
La1 La+3 0.85457 0.23181 0.59544 1 0.0
O11 O-2 0.631 0.7505 0.8718 1 0.0
O4 O-2 0.8895 0.8923 0.543 1 0.0
O9 O-2 0.7578 -0.9983 0.6967 1 0.0
O6 O-2 0.4352 -0.2189 0.7073 1 0.0
O5 O-2 0.5527 -0.2694 0.5924 1 0.0
O7 O-2 0.3583 -0.0774 0.5344 1 0.0
H2 H+1 0.7963 0.9204 0.7459 1 0.0
H5 H+1 0.5565 0.7716 0.7961 1 0.0
O8 O-2 0.659 0.4103 0.4508 1 0.0
S2 S+6 0.42647 -0.24482 0.59754 1 0.0
H3 H+1 0.1279 0.1625 0.594 1 0.0
H4 H+1 0.1481 0.1196 0.7047 1 0.0
S1 S+6 0.98348 0.74775 0.60523 1 0.0
H6 H+1 0.6173 0.8405 0.902 1 0.0
H7 H+1 0.6173 0.6507 0.9087 1 0.0
O12 O-2 0.7144 0.4216 0.6777 1 0.0
H8 H+1 0.6827 0.3904 0.7239 1 0.0
